data_4064248
loop_
_publ_author_name
'Figueroa, Ruth'
'Froese, Robert D.'
'He, Yiyong'
'Klosin, Jerzy'
'Theriault, Curt N.'
'Abboud, Khalil A.'

_publ_section_title
;
 Synthesis of Imino-Enamido Hafnium and Zirconium Complexes: A New Family
 of Olefin Polymerization Catalysts with Ultrahigh-Molecular-Weight
 Capabilities
;
_journal_issue 6
_journal_name_full Organometallics
_journal_page_first 1695
_journal_paper_doi 10.1021/om101207a
_journal_volume 30
_journal_year 2011
_chemical_formula_sum 'C51 H62 Hf N2'
_chemical_formula_weight 881.52
_chemical_name_systematic
; 
 ? 
;
_space_group_IT_number 2
_symmetry_cell_setting triclinic
_symmetry_space_group_name_Hall '-P 1'
_symmetry_space_group_name_H-M 'P -1'
_atom_sites_solution_hydrogens geom
_atom_sites_solution_primary direct
_atom_sites_solution_secondary difmap
_audit_creation_method SHELXL-97
_audit_update_record
; 
2007-06-25 # Formatted by publCIF 
;
_cell_angle_alpha 100.946(2)
_cell_angle_beta 97.789(2)
_cell_angle_gamma 91.155(2)
_cell_formula_units_Z 4
_cell_length_a 11.9380(12)
_cell_length_b 18.1666(18)
_cell_length_c 20.536(2)
_cell_measurement_reflns_used 231
_cell_measurement_temperature 173(2)
_cell_measurement_theta_max 28.0
_cell_measurement_theta_min 2.0
_cell_volume 4327.5(7)
_computing_cell_refinement 'Bruker SMART v5.624 & SAINT 6.36a (Bruker 1998)'
_computing_data_collection 'Bruker SMART v5.624 (Bruker 1998)'
_computing_data_reduction 'Bruker SHELXTL v6.14 (Bruker 2000)'
_computing_molecular_graphics 'Bruker SHELXTL v6.14'
_computing_publication_material 'Bruker SHELXTL v6.14'
_computing_structure_refinement 'Bruker SHELXTL v6.14'
_computing_structure_solution 'Bruker SHELXTL v6.14'
_diffrn_ambient_temperature 173(2)
_diffrn_measured_fraction_theta_full 0.976
_diffrn_measured_fraction_theta_max 0.976
_diffrn_measurement_device_type 'SMART CCD area detector'
_diffrn_measurement_method '\w scans'
_diffrn_radiation_monochromator graphite
_diffrn_radiation_source 'fine-focus sealed tube'
_diffrn_radiation_type MoK\a
_diffrn_radiation_wavelength 0.71073
_diffrn_reflns_av_R_equivalents 0.0465
_diffrn_reflns_av_sigmaI/netI 0.0533
_diffrn_reflns_limit_h_max 15
_diffrn_reflns_limit_h_min -15
_diffrn_reflns_limit_k_max 15
_diffrn_reflns_limit_k_min -23
_diffrn_reflns_limit_l_max 26
_diffrn_reflns_limit_l_min -23
_diffrn_reflns_number 29594
_diffrn_reflns_theta_full 27.50
_diffrn_reflns_theta_max 27.50
_diffrn_reflns_theta_min 1.38
_diffrn_standards_decay_% 1
_diffrn_standards_number 0
_exptl_absorpt_coefficient_mu 2.446
_exptl_absorpt_correction_T_max 0.9216
_exptl_absorpt_correction_T_min 0.6565
_exptl_absorpt_correction_type integration
_exptl_absorpt_process_details 'based on measured indexed crystal faces, Bruker SHELXTL  v6.12 (Bruker 1998)'
_exptl_crystal_colour brown
_exptl_crystal_density_diffrn 1.353
_exptl_crystal_density_method 'not measured'
_exptl_crystal_description plates
_exptl_crystal_F_000 1816
_exptl_crystal_size_max 0.19
_exptl_crystal_size_mid 0.16
_exptl_crystal_size_min 0.03
_refine_diff_density_max 1.097
_refine_diff_density_min -1.209
_refine_diff_density_rms 0.093
_refine_ls_extinction_method none
_refine_ls_goodness_of_fit_ref 0.927
_refine_ls_hydrogen_treatment constr
_refine_ls_matrix_type full
_refine_ls_number_parameters 973
_refine_ls_number_reflns 19405
_refine_ls_number_restraints 0
_refine_ls_restrained_S_all 0.927
_refine_ls_R_factor_all 0.0541
_refine_ls_R_factor_gt 0.0310
_refine_ls_shift/su_max 0.002
_refine_ls_shift/su_mean 0.000
_refine_ls_structure_factor_coef Fsqd
_refine_ls_weighting_details 'calc w=1/[\s^2^(Fo^2^)+(0.0434P)^2^] where P=(Fo^2^+2Fc^2^)/3'
_refine_ls_weighting_scheme calc
_refine_ls_wR_factor_gt 0.0742
_refine_ls_wR_factor_ref 0.0826
_reflns_number_gt 13017
_reflns_number_total 19405
_reflns_threshold_expression I>2\s(I)
_cod_data_source_file om101207a_si_002.cif
_cod_data_source_block 15
_cod_depositor_comments
;
The following automatic conversions were performed:

'_symmetry_cell_setting' value 'Triclinic' changed to 'triclinic'
according to /home/saulius/struct/CIF-dictionaries/cif_core.dic
dictionary named 'cif_core.dic' version 2.4.1 from 2010-06-29.

Automatic conversion script
Id: cif_fix_values 1715 2011-07-08 13:25:40Z adriana 
;
_cod_original_cell_volume 4327.5(8)
_cod_original_sg_symbol_H-M P-1
_cod_database_code 4064248

loop_
_symmetry_equiv_pos_as_xyz
'x, y, z'
'-x, -y, -z'

loop_
_atom_site_label
_atom_site_type_symbol
_atom_site_fract_x
_atom_site_fract_y
_atom_site_fract_z
_atom_site_U_iso_or_equiv
_atom_site_adp_type
_atom_site_occupancy
_atom_site_symmetry_multiplicity
_atom_site_calc_flag
_atom_site_refinement_flags
Hf Hf 0.307968(11) 0.061194(7) 0.265818(7) 0.02197(4) Uani 1 1 d .
N1 N 0.3535(2) 0.03482(14) 0.16583(13) 0.0217(6) Uani 1 1 d .
N2 N 0.4790(2) 0.12334(13) 0.26465(12) 0.0213(6) Uani 1 1 d .
C1 C 0.4632(3) 0.04993(18) 0.15558(16) 0.0245(7) Uani 1 1 d .
C2 C 0.5105(3) 0.0266(2) 0.09874(18) 0.0348(9) Uani 1 1 d .
H2A H 0.4635 -0.0013 0.0607 0.042 Uiso 1 1 calc R
C3 C 0.6300(3) 0.0422(3) 0.0928(2) 0.0565(13) Uani 1 1 d .
H3A H 0.6334 0.0783 0.0624 0.068 Uiso 1 1 calc R
H3B H 0.6621 -0.0049 0.0720 0.068 Uiso 1 1 calc R
C4 C 0.7018(3) 0.0737(2) 0.1586(2) 0.0524(12) Uani 1 1 d .
H4A H 0.7214 0.0325 0.1829 0.063 Uiso 1 1 calc R
H4B H 0.7732 0.0965 0.1502 0.063 Uiso 1 1 calc R
C5 C 0.6417(3) 0.1316(2) 0.20128(19) 0.0382(9) Uani 1 1 d .
H5A H 0.6306 0.1756 0.1795 0.046 Uiso 1 1 calc R
H5B H 0.6892 0.1486 0.2452 0.046 Uiso 1 1 calc R
C6 C 0.5292(3) 0.10188(17) 0.21197(16) 0.0238(7) Uani 1 1 d .
C7 C 0.2767(3) 0.00743(18) 0.10443(16) 0.0237(7) Uani 1 1 d .
C8 C 0.2274(3) 0.05929(19) 0.06706(16) 0.0270(8) Uani 1 1 d .
C9 C 0.1544(3) 0.0330(2) 0.00854(17) 0.0313(8) Uani 1 1 d .
H9A H 0.1212 0.0679 -0.0165 0.038 Uiso 1 1 calc R
C10 C 0.1284(3) -0.0429(2) -0.01459(18) 0.0339(8) Uani 1 1 d .
H10A H 0.0769 -0.0598 -0.0544 0.041 Uiso 1 1 calc R
C11 C 0.1783(3) -0.09318(19) 0.02092(17) 0.0306(8) Uani 1 1 d .
H11A H 0.1610 -0.1453 0.0048 0.037 Uiso 1 1 calc R
C12 C 0.2540(3) -0.07042(18) 0.08019(16) 0.0263(7) Uani 1 1 d .
C13 C 0.5330(3) 0.18598(17) 0.31491(16) 0.0226(7) Uani 1 1 d .
C14 C 0.4940(3) 0.25760(18) 0.31111(17) 0.0265(7) Uani 1 1 d .
C15 C 0.5468(3) 0.31873(19) 0.35782(19) 0.0362(9) Uani 1 1 d .
H15A H 0.5217 0.3677 0.3564 0.043 Uiso 1 1 calc R
C16 C 0.6342(3) 0.3092(2) 0.40560(19) 0.0385(9) Uani 1 1 d .
H16A H 0.6711 0.3517 0.4357 0.046 Uiso 1 1 calc R
C17 C 0.6688(3) 0.2380(2) 0.41003(18) 0.0355(9) Uani 1 1 d .
H17A H 0.7284 0.2321 0.4440 0.043 Uiso 1 1 calc R
C18 C 0.6179(3) 0.17414(19) 0.36542(16) 0.0277(8) Uani 1 1 d .
C19 C 0.2567(4) 0.1434(2) 0.08737(19) 0.0398(10) Uani 1 1 d .
H19A H 0.2958 0.1539 0.1346 0.048 Uiso 1 1 calc R
C20 C 0.1512(4) 0.1908(2) 0.0840(2) 0.0562(13) Uani 1 1 d .
H20A H 0.0991 0.1756 0.1126 0.084 Uiso 1 1 calc R
H20B H 0.1133 0.1829 0.0376 0.084 Uiso 1 1 calc R
H20C H 0.1742 0.2440 0.0996 0.084 Uiso 1 1 calc R
C21 C 0.3383(4) 0.1671(2) 0.0427(2) 0.0569(12) Uani 1 1 d .
H21A H 0.4056 0.1372 0.0450 0.085 Uiso 1 1 calc R
H21B H 0.3610 0.2204 0.0582 0.085 Uiso 1 1 calc R
H21C H 0.3006 0.1591 -0.0037 0.085 Uiso 1 1 calc R
C22 C 0.3108(3) -0.13021(18) 0.11304(18) 0.0322(8) Uani 1 1 d .
H22A H 0.3519 -0.1050 0.1577 0.039 Uiso 1 1 calc R
C23 C 0.2246(3) -0.1885(2) 0.1252(2) 0.0434(10) Uani 1 1 d .
H23A H 0.1692 -0.1630 0.1515 0.065 Uiso 1 1 calc R
H23B H 0.2642 -0.2239 0.1497 0.065 Uiso 1 1 calc R
H23C H 0.1855 -0.2159 0.0820 0.065 Uiso 1 1 calc R
C24 C 0.3978(3) -0.1690(2) 0.0720(2) 0.0466(11) Uani 1 1 d .
H24A H 0.4523 -0.1314 0.0647 0.070 Uiso 1 1 calc R
H24B H 0.3593 -0.1962 0.0287 0.070 Uiso 1 1 calc R
H24C H 0.4378 -0.2045 0.0963 0.070 Uiso 1 1 calc R
C25 C 0.3960(3) 0.27065(19) 0.25987(19) 0.0361(9) Uani 1 1 d .
H25A H 0.3622 0.2204 0.2358 0.043 Uiso 1 1 calc R
C26 C 0.3032(4) 0.3134(3) 0.2942(3) 0.0686(15) Uani 1 1 d .
H26A H 0.2410 0.3210 0.2601 0.103 Uiso 1 1 calc R
H26B H 0.3348 0.3622 0.3198 0.103 Uiso 1 1 calc R
H26C H 0.2747 0.2842 0.3245 0.103 Uiso 1 1 calc R
C27 C 0.4326(4) 0.3112(3) 0.2083(2) 0.0690(15) Uani 1 1 d .
H27A H 0.4923 0.2839 0.1871 0.104 Uiso 1 1 calc R
H27B H 0.4616 0.3620 0.2301 0.104 Uiso 1 1 calc R
H27C H 0.3677 0.3141 0.1742 0.104 Uiso 1 1 calc R
C28 C 0.6559(3) 0.0972(2) 0.37480(19) 0.0389(10) Uani 1 1 d .
H28A H 0.6035 0.0589 0.3430 0.047 Uiso 1 1 calc R
C29 C 0.6479(4) 0.0854(2) 0.4458(2) 0.0496(11) Uani 1 1 d .
H29A H 0.5710 0.0947 0.4561 0.074 Uiso 1 1 calc R
H29B H 0.7019 0.1202 0.4779 0.074 Uiso 1 1 calc R
H29C H 0.6656 0.0336 0.4491 0.074 Uiso 1 1 calc R
C30 C 0.7765(4) 0.0828(3) 0.3591(3) 0.0611(13) Uani 1 1 d .
H30A H 0.7819 0.0905 0.3136 0.092 Uiso 1 1 calc R
H30B H 0.7943 0.0311 0.3624 0.092 Uiso 1 1 calc R
H30C H 0.8302 0.1177 0.3913 0.092 Uiso 1 1 calc R
C31 C 0.3113(3) -0.05314(18) 0.29096(17) 0.0287(8) Uani 1 1 d .
H31A H 0.2637 -0.0542 0.3267 0.034 Uiso 1 1 calc R
H31B H 0.2765 -0.0898 0.2509 0.034 Uiso 1 1 calc R
C32 C 0.4261(3) -0.07806(18) 0.31356(18) 0.0314(8) Uani 1 1 d .
C33 C 0.4518(4) -0.09738(19) 0.3768(2) 0.0417(10) Uani 1 1 d .
H33A H 0.3951 -0.0948 0.4053 0.050 Uiso 1 1 calc R
C34 C 0.5584(4) -0.1203(2) 0.3985(2) 0.0578(13) Uani 1 1 d .
H34A H 0.5737 -0.1324 0.4418 0.069 Uiso 1 1 calc R
C35 C 0.6420(4) -0.1255(2) 0.3583(3) 0.0661(16) Uani 1 1 d .
H35A H 0.7145 -0.1418 0.3732 0.079 Uiso 1 1 calc R
C36 C 0.6195(4) -0.1066(2) 0.2960(3) 0.0575(13) Uani 1 1 d .
H36A H 0.6768 -0.1102 0.2679 0.069 Uiso 1 1 calc R
C37 C 0.5135(3) -0.08252(19) 0.2741(2) 0.0381(9) Uani 1 1 d .
H37A H 0.5002 -0.0688 0.2314 0.046 Uiso 1 1 calc R
C38 C 0.3430(3) 0.12552(19) 0.37407(17) 0.0304(8) Uani 1 1 d .
H38A H 0.4127 0.1072 0.3964 0.036 Uiso 1 1 calc R
H38B H 0.3572 0.1793 0.3738 0.036 Uiso 1 1 calc R
C39 C 0.2496(3) 0.11833(19) 0.41414(16) 0.0281(8) Uani 1 1 d .
C40 C 0.2385(3) 0.0576(2) 0.44630(17) 0.0323(8) Uani 1 1 d .
H40A H 0.2937 0.0206 0.4439 0.039 Uiso 1 1 calc R
C41 C 0.1495(3) 0.0502(2) 0.48140(19) 0.0404(9) Uani 1 1 d .
H41A H 0.1438 0.0080 0.5021 0.049 Uiso 1 1 calc R
C42 C 0.0689(3) 0.1033(2) 0.4866(2) 0.0401(9) Uani 1 1 d .
H42A H 0.0075 0.0977 0.5105 0.048 Uiso 1 1 calc R
C43 C 0.0782(3) 0.1647(2) 0.45698(19) 0.0388(9) Uani 1 1 d .
H43A H 0.0238 0.2022 0.4610 0.047 Uiso 1 1 calc R
C44 C 0.1670(3) 0.17149(19) 0.42133(18) 0.0336(8) Uani 1 1 d .
H44A H 0.1720 0.2140 0.4009 0.040 Uiso 1 1 calc R
C45 C 0.1358(3) 0.10120(19) 0.24065(18) 0.0333(8) Uani 1 1 d .
H45A H 0.1182 0.1430 0.2758 0.040 Uiso 1 1 calc R
H45B H 0.1269 0.1175 0.1969 0.040 Uiso 1 1 calc R
C46 C 0.0639(3) 0.03244(19) 0.23790(18) 0.0288(8) Uani 1 1 d .
C47 C 0.0350(3) 0.0125(2) 0.29578(18) 0.0352(9) Uani 1 1 d .
H47A H 0.0546 0.0465 0.3373 0.042 Uiso 1 1 calc R
C48 C -0.0212(3) -0.0548(2) 0.2951(2) 0.0428(10) Uani 1 1 d .
H48A H -0.0378 -0.0672 0.3358 0.051 Uiso 1 1 calc R
C49 C -0.0531(4) -0.1044(2) 0.2348(2) 0.0513(11) Uani 1 1 d .
H49A H -0.0916 -0.1510 0.2337 0.062 Uiso 1 1 calc R
C50 C -0.0278(4) -0.0846(2) 0.1761(2) 0.0520(11) Uani 1 1 d .
H50A H -0.0507 -0.1177 0.1344 0.062 Uiso 1 1 calc R
C51 C 0.0300(3) -0.0179(2) 0.17741(19) 0.0384(9) Uani 1 1 d .
H51A H 0.0471 -0.0059 0.1367 0.046 Uiso 1 1 calc R
Hf' Hf 0.806118(11) 0.557967(7) 0.261589(7) 0.02317(4) Uani 1 1 d .
N1' N 0.8522(2) 0.53725(14) 0.16189(13) 0.0225(6) Uani 1 1 d .
N2' N 0.9711(2) 0.49234(15) 0.26184(13) 0.0258(6) Uani 1 1 d .
C1' C 0.9607(3) 0.51581(18) 0.15213(16) 0.0259(7) Uani 1 1 d .
C2' C 1.0098(3) 0.5147(2) 0.09635(18) 0.0361(9) Uani 1 1 d .
H2'A H 0.9664 0.5290 0.0588 0.043 Uiso 1 1 calc R
C3' C 1.1285(4) 0.4923(3) 0.0902(2) 0.0621(14) Uani 1 1 d .
H3'A H 1.1655 0.5280 0.0679 0.074 Uiso 1 1 calc R
H3'B H 1.1264 0.4418 0.0615 0.074 Uiso 1 1 calc R
C4' C 1.1982(3) 0.4912(3) 0.1573(2) 0.0564(12) Uani 1 1 d .
H4'A H 1.2195 0.5432 0.1812 0.068 Uiso 1 1 calc R
H4'B H 1.2686 0.4647 0.1503 0.068 Uiso 1 1 calc R
C5' C 1.1309(3) 0.4516(2) 0.1993(2) 0.0465(10) Uani 1 1 d .
H5'A H 1.1145 0.3985 0.1767 0.056 Uiso 1 1 calc R
H5'B H 1.1765 0.4523 0.2435 0.056 Uiso 1 1 calc R
C6' C 1.0219(3) 0.48870(18) 0.20923(17) 0.0283(8) Uani 1 1 d .
C7' C 0.7770(3) 0.53820(18) 0.10024(16) 0.0236(7) Uani 1 1 d .
C8' C 0.7216(3) 0.47020(18) 0.06373(16) 0.0252(7) Uani 1 1 d .
C9' C 0.6490(3) 0.4712(2) 0.00576(17) 0.0299(8) Uani 1 1 d .
H9'A H 0.6109 0.4258 -0.0183 0.036 Uiso 1 1 calc R
C10' C 0.6302(3) 0.5366(2) -0.01825(17) 0.0314(8) Uani 1 1 d .
H10B H 0.5800 0.5360 -0.0585 0.038 Uiso 1 1 calc R
C11' C 0.6849(3) 0.6024(2) 0.01680(17) 0.0312(8) Uani 1 1 d .
H11B H 0.6719 0.6474 0.0004 0.037 Uiso 1 1 calc R
C12' C 0.7588(3) 0.60466(18) 0.07569(17) 0.0261(7) Uani 1 1 d .
C13' C 1.0182(3) 0.45015(19) 0.31274(17) 0.0278(7) Uani 1 1 d .
C14' C 0.9790(3) 0.37529(19) 0.30431(17) 0.0281(8) Uani 1 1 d .
C15' C 1.0148(3) 0.3360(2) 0.35453(19) 0.0376(9) Uani 1 1 d .
H15B H 0.9874 0.2856 0.3506 0.045 Uiso 1 1 calc R
C16' C 1.0896(4) 0.3692(2) 0.4102(2) 0.0455(11) Uani 1 1 d .
H16B H 1.1136 0.3416 0.4441 0.055 Uiso 1 1 calc R
C17' C 1.1293(3) 0.4418(2) 0.41661(19) 0.0446(10) Uani 1 1 d .
H17B H 1.1819 0.4636 0.4547 0.053 Uiso 1 1 calc R
C18' C 1.0940(3) 0.4851(2) 0.36824(19) 0.0369(9) Uani 1 1 d .
C19' C 0.7412(3) 0.39501(19) 0.08566(18) 0.0339(9) Uani 1 1 d .
H19B H 0.7763 0.4057 0.1337 0.041 Uiso 1 1 calc R
C20' C 0.6325(4) 0.3473(2) 0.0799(2) 0.0455(10) Uani 1 1 d .
H20D H 0.5794 0.3758 0.1062 0.068 Uiso 1 1 calc R
H20E H 0.6498 0.3014 0.0970 0.068 Uiso 1 1 calc R
H20F H 0.5983 0.3341 0.0328 0.068 Uiso 1 1 calc R
C21' C 0.8250(4) 0.3506(2) 0.0445(2) 0.0519(12) Uani 1 1 d .
H21D H 0.8370 0.3025 0.0587 0.078 Uiso 1 1 calc R
H21E H 0.8972 0.3796 0.0517 0.078 Uiso 1 1 calc R
H21F H 0.7940 0.3415 -0.0032 0.078 Uiso 1 1 calc R
C22' C 0.8198(3) 0.67961(19) 0.10861(18) 0.0340(8) Uani 1 1 d .
H22B H 0.8592 0.6741 0.1535 0.041 Uiso 1 1 calc R
C23' C 0.9097(4) 0.6997(2) 0.0682(2) 0.0537(12) Uani 1 1 d .
H23D H 0.9613 0.6586 0.0614 0.081 Uiso 1 1 calc R
H23E H 0.9525 0.7456 0.0926 0.081 Uiso 1 1 calc R
H23F H 0.8732 0.7080 0.0247 0.081 Uiso 1 1 calc R
C24' C 0.7379(4) 0.7428(2) 0.1201(2) 0.0472(11) Uani 1 1 d .
H24D H 0.7805 0.7898 0.1412 0.071 Uiso 1 1 calc R
H24E H 0.6848 0.7307 0.1494 0.071 Uiso 1 1 calc R
H24F H 0.6958 0.7483 0.0770 0.071 Uiso 1 1 calc R
C25' C 0.8962(3) 0.33701(19) 0.24424(18) 0.0323(8) Uani 1 1 d .
H25B H 0.8942 0.3687 0.2093 0.039 Uiso 1 1 calc R
C26' C 0.7775(3) 0.3322(2) 0.2626(2) 0.0504(11) Uani 1 1 d .
H26D H 0.7560 0.3825 0.2824 0.076 Uiso 1 1 calc R
H26E H 0.7760 0.2992 0.2951 0.076 Uiso 1 1 calc R
H26F H 0.7241 0.3120 0.2223 0.076 Uiso 1 1 calc R
C27' C 0.9310(4) 0.2590(2) 0.2135(2) 0.0568(13) Uani 1 1 d .
H27D H 1.0077 0.2626 0.2020 0.085 Uiso 1 1 calc R
H27E H 0.8782 0.2385 0.1730 0.085 Uiso 1 1 calc R
H27F H 0.9296 0.2258 0.2459 0.085 Uiso 1 1 calc R
C28' C 1.1411(4) 0.5652(2) 0.3784(2) 0.0494(11) Uani 1 1 d .
H28B H 1.0936 0.5909 0.3463 0.059 Uiso 1 1 calc R
C29' C 1.1368(5) 0.6094(3) 0.4496(2) 0.0745(17) Uani 1 1 d .
H29D H 1.0590 0.6076 0.4596 0.112 Uiso 1 1 calc R
H29E H 1.1622 0.6617 0.4526 0.112 Uiso 1 1 calc R
H29F H 1.1864 0.5871 0.4818 0.112 Uiso 1 1 calc R
C30' C 1.2636(4) 0.5676(3) 0.3628(3) 0.0883(19) Uani 1 1 d .
H30D H 1.2665 0.5393 0.3175 0.132 Uiso 1 1 calc R
H30E H 1.3128 0.5453 0.3953 0.132 Uiso 1 1 calc R
H30F H 1.2895 0.6199 0.3658 0.132 Uiso 1 1 calc R
C31' C 0.8219(3) 0.68278(17) 0.28373(17) 0.0288(8) Uani 1 1 d .
H31C H 0.7878 0.7017 0.2437 0.035 Uiso 1 1 calc R
H31D H 0.7787 0.7020 0.3208 0.035 Uiso 1 1 calc R
C32' C 0.9426(3) 0.71298(18) 0.30285(18) 0.0299(8) Uani 1 1 d .
C33' C 0.9793(3) 0.7592(2) 0.3649(2) 0.0414(10) Uani 1 1 d .
H33B H 0.9267 0.7723 0.3955 0.050 Uiso 1 1 calc R
C34' C 1.0903(4) 0.7863(2) 0.3828(2) 0.0532(12) Uani 1 1 d .
H34B H 1.1124 0.8180 0.4253 0.064 Uiso 1 1 calc R
C35' C 1.1693(4) 0.7681(2) 0.3404(2) 0.0546(12) Uani 1 1 d .
H35B H 1.2452 0.7874 0.3530 0.066 Uiso 1 1 calc R
C36' C 1.1369(3) 0.7213(2) 0.2792(2) 0.0472(11) Uani 1 1 d .
H36B H 1.1908 0.7077 0.2495 0.057 Uiso 1 1 calc R
C37' C 1.0252(3) 0.6941(2) 0.26109(19) 0.0351(8) Uani 1 1 d .
H37B H 1.0042 0.6615 0.2189 0.042 Uiso 1 1 calc R
C38' C 0.6293(3) 0.50946(18) 0.23543(17) 0.0288(8) Uani 1 1 d .
H38C H 0.6193 0.4737 0.1920 0.035 Uiso 1 1 calc R
H38D H 0.6082 0.4835 0.2706 0.035 Uiso 1 1 calc R
C39' C 0.5611(3) 0.57693(18) 0.23128(17) 0.0269(8) Uani 1 1 d .
C40' C 0.5319(3) 0.6223(2) 0.28863(19) 0.0380(9) Uani 1 1 d .
H40B H 0.5493 0.6076 0.3307 0.046 Uiso 1 1 calc R
C41' C 0.4784(3) 0.6880(2) 0.2855(2) 0.0500(11) Uani 1 1 d .
H41B H 0.4614 0.7185 0.3255 0.060 Uiso 1 1 calc R
C42' C 0.4493(4) 0.7102(2) 0.2257(2) 0.0532(12) Uani 1 1 d .
H42B H 0.4128 0.7559 0.2239 0.064 Uiso 1 1 calc R
C43' C 0.4740(4) 0.6646(2) 0.1680(2) 0.0510(11) Uani 1 1 d .
H43B H 0.4521 0.6784 0.1259 0.061 Uiso 1 1 calc R
C44' C 0.5297(3) 0.5998(2) 0.17079(18) 0.0368(9) Uani 1 1 d .
H44B H 0.5472 0.5699 0.1305 0.044 Uiso 1 1 calc R
C45' C 0.8385(3) 0.5462(2) 0.37102(18) 0.0421(10) Uani 1 1 d .
H45C H 0.8491 0.4928 0.3731 0.051 Uiso 1 1 calc R
H45D H 0.9093 0.5750 0.3929 0.051 Uiso 1 1 calc R
C46' C 0.7450(3) 0.5732(2) 0.40833(16) 0.0314(8) Uani 1 1 d .
C47' C 0.7371(3) 0.6488(2) 0.43715(17) 0.0348(9) Uani 1 1 d .
H47B H 0.7950 0.6844 0.4347 0.042 Uiso 1 1 calc R
C48' C 0.6453(4) 0.6723(3) 0.4694(2) 0.0602(14) Uani 1 1 d .
H48B H 0.6396 0.7238 0.4883 0.072 Uiso 1 1 calc R
C49' C 0.5606(4) 0.6187(4) 0.4735(2) 0.0769(19) Uani 1 1 d .
H49B H 0.4976 0.6335 0.4958 0.092 Uiso 1 1 calc R
C50' C 0.5705(5) 0.5454(4) 0.4451(2) 0.0700(16) Uani 1 1 d .
H50B H 0.5132 0.5092 0.4472 0.084 Uiso 1 1 calc R
C51' C 0.6608(4) 0.5231(3) 0.4139(2) 0.0500(11) Uani 1 1 d .
H51B H 0.6659 0.4714 0.3954 0.060 Uiso 1 1 calc R

loop_
_atom_site_aniso_label
_atom_site_aniso_U_11
_atom_site_aniso_U_22
_atom_site_aniso_U_33
_atom_site_aniso_U_23
_atom_site_aniso_U_13
_atom_site_aniso_U_12
Hf 0.02220(8) 0.02087(8) 0.02450(8) 0.00607(6) 0.00680(6) 0.00150(6)
N1 0.0224(15) 0.0197(13) 0.0219(14) 0.0012(11) 0.0037(11) -0.0041(11)
N2 0.0249(14) 0.0181(13) 0.0192(13) 0.0012(10) 0.0008(11) -0.0003(11)
C1 0.0261(18) 0.0234(17) 0.0237(17) 0.0024(13) 0.0056(14) -0.0023(14)
C2 0.031(2) 0.039(2) 0.031(2) -0.0034(16) 0.0091(16) -0.0085(16)
C3 0.038(2) 0.081(3) 0.042(2) -0.020(2) 0.022(2) -0.015(2)
C4 0.028(2) 0.069(3) 0.049(3) -0.021(2) 0.0159(19) -0.014(2)
C5 0.032(2) 0.043(2) 0.035(2) -0.0064(17) 0.0107(17) -0.0103(17)
C6 0.0223(17) 0.0240(16) 0.0246(17) 0.0027(13) 0.0041(13) 0.0007(13)
C7 0.0219(17) 0.0269(18) 0.0211(16) 0.0010(13) 0.0045(13) -0.0019(14)
C8 0.0280(18) 0.0300(19) 0.0243(17) 0.0066(14) 0.0064(14) 0.0021(15)
C9 0.032(2) 0.044(2) 0.0219(18) 0.0127(15) 0.0068(15) 0.0123(16)
C10 0.0263(19) 0.045(2) 0.0271(19) 0.0015(16) 0.0013(15) -0.0017(16)
C11 0.0261(18) 0.0312(19) 0.0293(19) -0.0052(15) 0.0017(15) -0.0017(15)
C12 0.0270(18) 0.0267(18) 0.0250(17) 0.0035(14) 0.0049(14) 0.0016(14)
C13 0.0204(16) 0.0234(16) 0.0228(16) -0.0005(13) 0.0071(13) -0.0045(13)
C14 0.0263(18) 0.0250(17) 0.0274(18) -0.0003(14) 0.0098(14) -0.0062(14)
C15 0.044(2) 0.0218(18) 0.041(2) -0.0015(16) 0.0128(18) -0.0048(16)
C16 0.043(2) 0.035(2) 0.033(2) -0.0043(16) 0.0026(17) -0.0103(17)
C17 0.035(2) 0.038(2) 0.030(2) 0.0030(16) -0.0030(16) -0.0050(16)
C18 0.0269(18) 0.0296(18) 0.0248(17) 0.0009(14) 0.0041(14) -0.0043(14)
C19 0.063(3) 0.0250(19) 0.033(2) 0.0113(16) 0.0067(19) 0.0018(18)
C20 0.088(4) 0.036(2) 0.048(3) 0.0146(19) 0.009(2) 0.024(2)
C21 0.073(3) 0.047(3) 0.056(3) 0.023(2) 0.013(2) -0.010(2)
C22 0.035(2) 0.0254(18) 0.034(2) 0.0028(15) -0.0006(16) 0.0026(15)
C23 0.052(3) 0.033(2) 0.044(2) 0.0076(17) 0.004(2) -0.0022(18)
C24 0.047(3) 0.037(2) 0.056(3) 0.0100(19) 0.008(2) 0.0119(19)
C25 0.038(2) 0.0210(17) 0.047(2) 0.0045(16) 0.0002(18) -0.0029(15)
C26 0.053(3) 0.086(4) 0.083(4) 0.044(3) 0.021(3) 0.031(3)
C27 0.058(3) 0.104(4) 0.054(3) 0.038(3) 0.005(2) -0.002(3)
C28 0.036(2) 0.032(2) 0.042(2) 0.0009(17) -0.0110(17) 0.0018(17)
C29 0.048(3) 0.052(3) 0.049(3) 0.020(2) -0.011(2) 0.005(2)
C30 0.048(3) 0.064(3) 0.069(3) 0.009(2) 0.005(2) 0.019(2)
C31 0.0296(19) 0.0250(17) 0.0319(19) 0.0057(14) 0.0065(15) 0.0018(14)
C32 0.037(2) 0.0181(17) 0.035(2) 0.0024(14) -0.0019(16) -0.0010(15)
C33 0.053(3) 0.0270(19) 0.042(2) 0.0058(17) -0.0040(19) 0.0044(18)
C34 0.066(3) 0.040(3) 0.059(3) 0.007(2) -0.020(3) 0.011(2)
C35 0.051(3) 0.047(3) 0.086(4) -0.001(3) -0.026(3) 0.019(2)
C36 0.039(3) 0.043(3) 0.080(4) -0.009(2) -0.002(2) 0.005(2)
C37 0.035(2) 0.030(2) 0.045(2) 0.0026(17) -0.0005(18) 0.0035(16)
C38 0.0274(19) 0.0338(19) 0.0299(19) 0.0051(15) 0.0061(15) -0.0059(15)
C39 0.0265(18) 0.0319(19) 0.0227(17) -0.0003(14) 0.0019(14) -0.0061(15)
C40 0.035(2) 0.033(2) 0.0298(19) 0.0079(15) 0.0046(16) 0.0021(16)
C41 0.046(2) 0.041(2) 0.036(2) 0.0123(17) 0.0039(18) -0.0100(19)
C42 0.036(2) 0.047(2) 0.038(2) 0.0063(18) 0.0127(18) -0.0072(18)
C43 0.039(2) 0.037(2) 0.039(2) -0.0028(17) 0.0110(18) 0.0019(17)
C44 0.041(2) 0.0244(18) 0.036(2) 0.0045(15) 0.0092(17) -0.0015(16)
C45 0.037(2) 0.034(2) 0.032(2) 0.0082(15) 0.0087(16) 0.0066(16)
C46 0.0199(17) 0.0329(19) 0.0335(19) 0.0066(15) 0.0026(14) 0.0075(14)
C47 0.030(2) 0.043(2) 0.032(2) 0.0075(16) 0.0068(16) 0.0027(16)
C48 0.040(2) 0.048(2) 0.043(2) 0.0154(19) 0.0081(19) 0.0009(19)
C49 0.057(3) 0.034(2) 0.064(3) 0.010(2) 0.011(2) -0.003(2)
C50 0.056(3) 0.044(2) 0.051(3) -0.004(2) 0.008(2) -0.004(2)
C51 0.037(2) 0.042(2) 0.035(2) 0.0051(17) 0.0051(17) 0.0038(17)
Hf' 0.02309(8) 0.02152(8) 0.02417(8) 0.00257(6) 0.00322(6) 0.00213(6)
N1' 0.0210(15) 0.0269(15) 0.0197(14) 0.0058(11) 0.0013(11) 0.0013(11)
N2' 0.0266(15) 0.0270(15) 0.0233(14) 0.0075(11) -0.0017(12) 0.0001(12)
C1' 0.0267(18) 0.0270(18) 0.0246(17) 0.0063(14) 0.0031(14) 0.0019(14)
C2' 0.032(2) 0.053(2) 0.029(2) 0.0165(17) 0.0099(16) 0.0128(18)
C3' 0.038(3) 0.115(4) 0.048(3) 0.041(3) 0.020(2) 0.024(3)
C4' 0.029(2) 0.097(4) 0.056(3) 0.040(3) 0.015(2) 0.020(2)
C5' 0.031(2) 0.068(3) 0.048(3) 0.027(2) 0.0083(18) 0.012(2)
C6' 0.0262(18) 0.0295(18) 0.0300(19) 0.0085(14) 0.0033(15) 0.0001(14)
C7' 0.0210(17) 0.0285(18) 0.0224(17) 0.0069(14) 0.0041(13) 0.0049(14)
C8' 0.0261(18) 0.0261(17) 0.0239(17) 0.0039(14) 0.0067(14) 0.0048(14)
C9' 0.0246(18) 0.038(2) 0.0270(18) 0.0020(15) 0.0081(14) -0.0012(15)
C10' 0.0261(19) 0.047(2) 0.0225(18) 0.0115(16) 0.0022(14) 0.0031(16)
C11' 0.0292(19) 0.036(2) 0.0320(19) 0.0173(16) 0.0023(15) 0.0015(15)
C12' 0.0256(18) 0.0255(18) 0.0289(18) 0.0084(14) 0.0066(14) -0.0015(14)
C13' 0.0278(19) 0.0318(19) 0.0256(18) 0.0106(14) 0.0025(14) 0.0086(15)
C14' 0.0264(18) 0.0317(19) 0.0296(18) 0.0110(15) 0.0078(14) 0.0096(15)
C15' 0.045(2) 0.0297(19) 0.040(2) 0.0118(16) 0.0040(18) 0.0118(17)
C16' 0.059(3) 0.042(2) 0.037(2) 0.0178(18) -0.002(2) 0.018(2)
C17' 0.048(3) 0.050(3) 0.032(2) 0.0105(18) -0.0121(18) 0.010(2)
C18' 0.035(2) 0.037(2) 0.036(2) 0.0078(16) -0.0069(17) 0.0074(17)
C19' 0.043(2) 0.0260(19) 0.0301(19) 0.0030(15) -0.0018(17) 0.0038(16)
C20' 0.065(3) 0.029(2) 0.040(2) 0.0006(17) 0.010(2) -0.0056(19)
C21' 0.055(3) 0.043(2) 0.055(3) -0.001(2) 0.007(2) 0.019(2)
C22' 0.037(2) 0.0316(19) 0.033(2) 0.0128(15) -0.0032(16) -0.0069(16)
C23' 0.056(3) 0.049(3) 0.058(3) 0.017(2) 0.008(2) -0.018(2)
C24' 0.057(3) 0.029(2) 0.054(3) 0.0120(18) -0.003(2) -0.0024(19)
C25' 0.034(2) 0.0299(19) 0.034(2) 0.0102(15) 0.0005(16) 0.0000(15)
C26' 0.036(2) 0.048(3) 0.065(3) 0.002(2) 0.011(2) -0.0038(19)
C27' 0.054(3) 0.051(3) 0.055(3) -0.012(2) 0.001(2) 0.012(2)
C28' 0.047(3) 0.046(3) 0.049(3) 0.013(2) -0.020(2) -0.006(2)
C29' 0.097(4) 0.055(3) 0.054(3) -0.002(2) -0.030(3) -0.010(3)
C30' 0.043(3) 0.080(4) 0.137(6) 0.025(4) -0.008(3) -0.011(3)
C31' 0.0297(19) 0.0243(17) 0.0326(19) 0.0052(14) 0.0060(15) 0.0001(14)
C32' 0.035(2) 0.0205(17) 0.0341(19) 0.0051(14) 0.0041(16) -0.0034(15)
C33' 0.042(2) 0.033(2) 0.046(2) 0.0004(17) 0.0089(19) -0.0031(18)
C34' 0.051(3) 0.047(3) 0.052(3) -0.005(2) -0.009(2) -0.006(2)
C35' 0.039(3) 0.046(3) 0.073(3) 0.006(2) -0.001(2) -0.015(2)
C36' 0.039(2) 0.045(2) 0.058(3) 0.009(2) 0.011(2) -0.0064(19)
C37' 0.037(2) 0.033(2) 0.035(2) 0.0075(16) 0.0029(17) -0.0007(16)
C38' 0.030(2) 0.0297(18) 0.0270(18) 0.0051(14) 0.0078(15) 0.0003(15)
C39' 0.0189(17) 0.0274(18) 0.0321(19) 0.0035(14) -0.0001(14) -0.0042(14)
C40' 0.034(2) 0.047(2) 0.030(2) 0.0043(17) 0.0002(16) 0.0075(17)
C41' 0.044(3) 0.047(3) 0.049(3) -0.011(2) 0.000(2) 0.011(2)
C42' 0.052(3) 0.030(2) 0.072(3) 0.007(2) -0.008(2) 0.0106(19)
C43' 0.062(3) 0.044(2) 0.049(3) 0.018(2) 0.001(2) 0.007(2)
C44' 0.041(2) 0.037(2) 0.031(2) 0.0049(16) 0.0035(17) -0.0013(17)
C45' 0.050(3) 0.044(2) 0.031(2) 0.0062(17) 0.0027(18) 0.0188(19)
C46' 0.036(2) 0.040(2) 0.0179(17) 0.0106(15) -0.0019(15) 0.0013(17)
C47' 0.040(2) 0.040(2) 0.0231(18) 0.0033(15) 0.0036(16) 0.0019(17)
C48' 0.061(3) 0.083(4) 0.030(2) -0.007(2) 0.002(2) 0.029(3)
C49' 0.035(3) 0.169(6) 0.029(2) 0.016(3) 0.016(2) 0.013(3)
C50' 0.064(4) 0.115(5) 0.033(3) 0.025(3) 0.003(2) -0.025(3)
C51' 0.062(3) 0.058(3) 0.031(2) 0.0170(19) 0.001(2) -0.016(2)

loop_
_atom_type_symbol
_atom_type_description
_atom_type_scat_dispersion_real
_atom_type_scat_dispersion_imag
_atom_type_scat_source
C C 0.0033 0.0016 'International Tables Vol C Tables 4.2.6.8 and 6.1.1.4'
H H 0.0000 0.0000 'International Tables Vol C Tables 4.2.6.8 and 6.1.1.4'
N N 0.0061 0.0033 'International Tables Vol C Tables 4.2.6.8 and 6.1.1.4'
Hf Hf -0.5830 6.1852 'International Tables Vol C Tables 4.2.6.8 and 6.1.1.4'

loop_
_geom_angle_atom_site_label_1
_geom_angle_atom_site_label_2
_geom_angle_atom_site_label_3
_geom_angle
N1 Hf C45 98.74(11)
N1 Hf C31 99.65(11)
C45 Hf C31 114.69(13)
N1 Hf C38 150.30(11)
C45 Hf C38 97.47(13)
C31 Hf C38 95.91(13)
N1 Hf N2 70.99(9)
C45 Hf N2 126.96(11)
C31 Hf N2 118.31(11)
C38 Hf N2 79.37(10)
C1 N1 C7 113.8(3)
C1 N1 Hf 119.8(2)
C7 N1 Hf 126.2(2)
C6 N2 C13 116.9(3)
C6 N2 Hf 116.3(2)
C13 N2 Hf 126.67(19)
C2 C1 N1 127.3(3)
C2 C1 C6 119.0(3)
N1 C1 C6 113.5(3)
C1 C2 C3 124.0(3)
C1 C2 H2A 118.0
C3 C2 H2A 118.0
C2 C3 C4 113.7(3)
C2 C3 H3A 108.8
C4 C3 H3A 108.8
C2 C3 H3B 108.8
C4 C3 H3B 108.8
H3A C3 H3B 107.7
C5 C4 C3 111.5(4)
C5 C4 H4A 109.3
C3 C4 H4A 109.3
C5 C4 H4B 109.3
C3 C4 H4B 109.3
H4A C4 H4B 108.0
C4 C5 C6 111.9(3)
C4 C5 H5A 109.2
C6 C5 H5A 109.2
C4 C5 H5B 109.2
C6 C5 H5B 109.2
H5A C5 H5B 107.9
N2 C6 C1 116.4(3)
N2 C6 C5 125.9(3)
C1 C6 C5 117.4(3)
C8 C7 C12 119.6(3)
C8 C7 N1 119.4(3)
C12 C7 N1 121.0(3)
C9 C8 C7 119.2(3)
C9 C8 C19 118.7(3)
C7 C8 C19 122.0(3)
C8 C9 C10 121.8(3)
C8 C9 H9A 119.1
C10 C9 H9A 119.1
C11 C10 C9 118.9(3)
C11 C10 H10A 120.6
C9 C10 H10A 120.6
C10 C11 C12 122.3(3)
C10 C11 H11A 118.9
C12 C11 H11A 118.9
C11 C12 C7 118.1(3)
C11 C12 C22 118.3(3)
C7 C12 C22 123.5(3)
C18 C13 C14 122.1(3)
C18 C13 N2 120.8(3)
C14 C13 N2 117.0(3)
C15 C14 C13 117.9(3)
C15 C14 C25 119.3(3)
C13 C14 C25 122.8(3)
C16 C15 C14 121.2(3)
C16 C15 H15A 119.4
C14 C15 H15A 119.4
C15 C16 C17 120.1(3)
C15 C16 H16A 120.0
C17 C16 H16A 120.0
C16 C17 C18 121.5(3)
C16 C17 H17A 119.2
C18 C17 H17A 119.2
C13 C18 C17 117.0(3)
C13 C18 C28 123.9(3)
C17 C18 C28 119.1(3)
C8 C19 C21 110.1(3)
C8 C19 C20 112.7(3)
C21 C19 C20 109.5(3)
C8 C19 H19A 108.2
C21 C19 H19A 108.2
C20 C19 H19A 108.2
C19 C20 H20A 109.5
C19 C20 H20B 109.5
H20A C20 H20B 109.5
C19 C20 H20C 109.5
H20A C20 H20C 109.5
H20B C20 H20C 109.5
C19 C21 H21A 109.5
C19 C21 H21B 109.5
H21A C21 H21B 109.5
C19 C21 H21C 109.5
H21A C21 H21C 109.5
H21B C21 H21C 109.5
C12 C22 C24 111.2(3)
C12 C22 C23 112.0(3)
C24 C22 C23 110.2(3)
C12 C22 H22A 107.7
C24 C22 H22A 107.7
C23 C22 H22A 107.7
C22 C23 H23A 109.5
C22 C23 H23B 109.5
H23A C23 H23B 109.5
C22 C23 H23C 109.5
H23A C23 H23C 109.5
H23B C23 H23C 109.5
C22 C24 H24A 109.5
C22 C24 H24B 109.5
H24A C24 H24B 109.5
C22 C24 H24C 109.5
H24A C24 H24C 109.5
H24B C24 H24C 109.5
C27 C25 C14 112.7(3)
C27 C25 C26 110.0(4)
C14 C25 C26 111.1(3)
C27 C25 H25A 107.6
C14 C25 H25A 107.6
C26 C25 H25A 107.6
C25 C26 H26A 109.5
C25 C26 H26B 109.5
H26A C26 H26B 109.5
C25 C26 H26C 109.5
H26A C26 H26C 109.5
H26B C26 H26C 109.5
C25 C27 H27A 109.5
C25 C27 H27B 109.5
H27A C27 H27B 109.5
C25 C27 H27C 109.5
H27A C27 H27C 109.5
H27B C27 H27C 109.5
C18 C28 C29 111.4(3)
C18 C28 C30 112.9(4)
C29 C28 C30 109.3(3)
C18 C28 H28A 107.7
C29 C28 H28A 107.7
C30 C28 H28A 107.7
C28 C29 H29A 109.5
C28 C29 H29B 109.5
H29A C29 H29B 109.5
C28 C29 H29C 109.5
H29A C29 H29C 109.5
H29B C29 H29C 109.5
C28 C30 H30A 109.5
C28 C30 H30B 109.5
H30A C30 H30B 109.5
C28 C30 H30C 109.5
H30A C30 H30C 109.5
H30B C30 H30C 109.5
C32 C31 Hf 115.2(2)
C32 C31 H31A 108.5
Hf C31 H31A 108.5
C32 C31 H31B 108.5
Hf C31 H31B 108.5
H31A C31 H31B 107.5
C37 C32 C33 116.5(4)
C37 C32 C31 122.5(3)
C33 C32 C31 120.9(4)
C34 C33 C32 121.5(4)
C34 C33 H33A 119.3
C32 C33 H33A 119.3
C35 C34 C33 120.8(5)
C35 C34 H34A 119.6
C33 C34 H34A 119.6
C34 C35 C36 119.1(4)
C34 C35 H35A 120.4
C36 C35 H35A 120.4
C35 C36 C37 120.6(5)
C35 C36 H36A 119.7
C37 C36 H36A 119.7
C36 C37 C32 121.4(4)
C36 C37 H37A 119.3
C32 C37 H37A 119.3
C39 C38 Hf 114.3(2)
C39 C38 H38A 108.7
Hf C38 H38A 108.7
C39 C38 H38B 108.7
Hf C38 H38B 108.7
H38A C38 H38B 107.6
C44 C39 C40 115.9(3)
C44 C39 C38 121.9(3)
C40 C39 C38 122.2(3)
C41 C40 C39 121.7(4)
C41 C40 H40A 119.1
C39 C40 H40A 119.1
C42 C41 C40 120.6(4)
C42 C41 H41A 119.7
C40 C41 H41A 119.7
C41 C42 C43 119.4(4)
C41 C42 H42A 120.3
C43 C42 H42A 120.3
C42 C43 C44 119.7(4)
C42 C43 H43A 120.2
C44 C43 H43A 120.2
C43 C44 C39 122.6(4)
C43 C44 H44A 118.7
C39 C44 H44A 118.7
C46 C45 Hf 101.4(2)
C46 C45 H45A 111.5
Hf C45 H45A 111.5
C46 C45 H45B 111.5
Hf C45 H45B 111.5
H45A C45 H45B 109.3
C47 C46 C51 117.1(4)
C47 C46 C45 121.5(3)
C51 C46 C45 121.3(3)
C48 C47 C46 122.4(3)
C48 C47 H47A 118.8
C46 C47 H47A 118.8
C47 C48 C49 119.8(4)
C47 C48 H48A 120.1
C49 C48 H48A 120.1
C48 C49 C50 118.8(4)
C48 C49 H49A 120.6
C50 C49 H49A 120.6
C51 C50 C49 121.0(4)
C51 C50 H50A 119.5
C49 C50 H50A 119.5
C50 C51 C46 120.9(4)
C50 C51 H51A 119.5
C46 C51 H51A 119.5
N1' Hf' C31' 99.25(11)
N1' Hf' C38' 97.93(11)
C31' Hf' C38' 114.93(12)
N1' Hf' C45' 150.60(12)
C31' Hf' C45' 94.94(13)
C38' Hf' C45' 99.20(14)
N1' Hf' N2' 70.98(10)
C31' Hf' N2' 118.12(11)
C38' Hf' N2' 126.84(11)
C45' Hf' N2' 79.62(11)
C1' N1' C7' 113.9(3)
C1' N1' Hf' 119.9(2)
C7' N1' Hf' 126.1(2)
C6' N2' C13' 117.3(3)
C6' N2' Hf' 116.1(2)
C13' N2' Hf' 126.5(2)
C2' C1' N1' 127.1(3)
C2' C1' C6' 119.6(3)
N1' C1' C6' 113.2(3)
C1' C2' C3' 123.9(3)
C1' C2' H2'A 118.0
C3' C2' H2'A 118.0
C2' C3' C4' 112.8(3)
C2' C3' H3'A 109.0
C4' C3' H3'A 109.0
C2' C3' H3'B 109.0
C4' C3' H3'B 109.0
H3'A C3' H3'B 107.8
C3' C4' C5' 110.1(4)
C3' C4' H4'A 109.6
C5' C4' H4'A 109.6
C3' C4' H4'B 109.6
C5' C4' H4'B 109.6
H4'A C4' H4'B 108.2
C6' C5' C4' 111.1(3)
C6' C5' H5'A 109.4
C4' C5' H5'A 109.4
C6' C5' H5'B 109.4
C4' C5' H5'B 109.4
H5'A C5' H5'B 108.0
N2' C6' C1' 116.8(3)
N2' C6' C5' 125.5(3)
C1' C6' C5' 117.4(3)
C12' C7' C8' 119.3(3)
C12' C7' N1' 121.6(3)
C8' C7' N1' 119.1(3)
C9' C8' C7' 119.1(3)
C9' C8' C19' 118.6(3)
C7' C8' C19' 122.3(3)
C8' C9' C10' 121.8(3)
C8' C9' H9'A 119.1
C10' C9' H9'A 119.1
C11' C10' C9' 119.1(3)
C11' C10' H10B 120.5
C9' C10' H10B 120.5
C10' C11' C12' 121.6(3)
C10' C11' H11B 119.2
C12' C11' H11B 119.2
C11' C12' C7' 119.1(3)
C11' C12' C22' 117.4(3)
C7' C12' C22' 123.5(3)
C18' C13' C14' 122.3(3)
C18' C13' N2' 120.7(3)
C14' C13' N2' 116.9(3)
C15' C14' C13' 118.1(3)
C15' C14' C25' 119.2(3)
C13' C14' C25' 122.6(3)
C16' C15' C14' 120.8(4)
C16' C15' H15B 119.6
C14' C15' H15B 119.6
C17' C16' C15' 120.2(4)
C17' C16' H16B 119.9
C15' C16' H16B 119.9
C16' C17' C18' 121.6(4)
C16' C17' H17B 119.2
C18' C17' H17B 119.2
C13' C18' C17' 116.9(3)
C13' C18' C28' 124.1(3)
C17' C18' C28' 119.0(3)
C20' C19' C8' 113.3(3)
C20' C19' C21' 109.8(3)
C8' C19' C21' 109.9(3)
C20' C19' H19B 107.9
C8' C19' H19B 107.9
C21' C19' H19B 107.9
C19' C20' H20D 109.5
C19' C20' H20E 109.5
H20D C20' H20E 109.5
C19' C20' H20F 109.5
H20D C20' H20F 109.5
H20E C20' H20F 109.5
C19' C21' H21D 109.5
C19' C21' H21E 109.5
H21D C21' H21E 109.5
C19' C21' H21F 109.5
H21D C21' H21F 109.5
H21E C21' H21F 109.5
C23' C22' C12' 111.1(3)
C23' C22' C24' 110.7(3)
C12' C22' C24' 112.2(3)
C23' C22' H22B 107.5
C12' C22' H22B 107.5
C24' C22' H22B 107.5
C22' C23' H23D 109.5
C22' C23' H23E 109.5
H23D C23' H23E 109.5
C22' C23' H23F 109.5
H23D C23' H23F 109.5
H23E C23' H23F 109.5
C22' C24' H24D 109.5
C22' C24' H24E 109.5
H24D C24' H24E 109.5
C22' C24' H24F 109.5
H24D C24' H24F 109.5
H24E C24' H24F 109.5
C14' C25' C26' 110.8(3)
C14' C25' C27' 112.9(3)
C26' C25' C27' 110.0(3)
C14' C25' H25B 107.7
C26' C25' H25B 107.7
C27' C25' H25B 107.7
C25' C26' H26D 109.5
C25' C26' H26E 109.5
H26D C26' H26E 109.5
C25' C26' H26F 109.5
H26D C26' H26F 109.5
H26E C26' H26F 109.5
C25' C27' H27D 109.5
C25' C27' H27E 109.5
H27D C27' H27E 109.5
C25' C27' H27F 109.5
H27D C27' H27F 109.5
H27E C27' H27F 109.5
C18' C28' C29' 112.5(4)
C18' C28' C30' 111.2(4)
C29' C28' C30' 109.4(4)
C18' C28' H28B 107.9
C29' C28' H28B 107.9
C30' C28' H28B 107.9
C28' C29' H29D 109.5
C28' C29' H29E 109.5
H29D C29' H29E 109.5
C28' C29' H29F 109.5
H29D C29' H29F 109.5
H29E C29' H29F 109.5
C28' C30' H30D 109.5
C28' C30' H30E 109.5
H30D C30' H30E 109.5
C28' C30' H30F 109.5
H30D C30' H30F 109.5
H30E C30' H30F 109.5
C32' C31' Hf' 113.0(2)
C32' C31' H31C 109.0
Hf' C31' H31C 109.0
C32' C31' H31D 109.0
Hf' C31' H31D 109.0
H31C C31' H31D 107.8
C33' C32' C37' 116.2(3)
C33' C32' C31' 121.5(3)
C37' C32' C31' 122.3(3)
C34' C33' C32' 121.6(4)
C34' C33' H33B 119.2
C32' C33' H33B 119.2
C35' C34' C33' 121.1(4)
C35' C34' H34B 119.5
C33' C34' H34B 119.5
C34' C35' C36' 119.1(4)
C34' C35' H35B 120.4
C36' C35' H35B 120.4
C35' C36' C37' 119.8(4)
C35' C36' H36B 120.1
C37' C36' H36B 120.1
C36' C37' C32' 122.2(4)
C36' C37' H37B 118.9
C32' C37' H37B 118.9
C39' C38' Hf' 103.0(2)
C39' C38' H38C 111.2
Hf' C38' H38C 111.2
C39' C38' H38D 111.2
Hf' C38' H38D 111.2
H38C C38' H38D 109.1
C44' C39' C40' 116.9(3)
C44' C39' C38' 121.7(3)
C40' C39' C38' 121.3(3)
C41' C40' C39' 121.2(4)
C41' C40' H40B 119.4
C39' C40' H40B 119.4
C42' C41' C40' 121.2(4)
C42' C41' H41B 119.4
C40' C41' H41B 119.4
C41' C42' C43' 118.5(4)
C41' C42' H42B 120.8
C43' C42' H42B 120.8
C44' C43' C42' 120.8(4)
C44' C43' H43B 119.6
C42' C43' H43B 119.6
C43' C44' C39' 121.4(4)
C43' C44' H44B 119.3
C39' C44' H44B 119.3
C46' C45' Hf' 112.7(2)
C46' C45' H45C 109.1
Hf' C45' H45C 109.1
C46' C45' H45D 109.1
Hf' C45' H45D 109.1
H45C C45' H45D 107.8
C51' C46' C47' 118.1(4)
C51' C46' C45' 119.4(4)
C47' C46' C45' 122.5(4)
C48' C47' C46' 120.6(4)
C48' C47' H47B 119.7
C46' C47' H47B 119.7
C47' C48' C49' 119.1(4)
C47' C48' H48B 120.4
C49' C48' H48B 120.4
C50' C49' C48' 119.0(5)
C50' C49' H49B 120.5
C48' C49' H49B 120.5
C51' C50' C49' 121.3(5)
C51' C50' H50B 119.4
C49' C50' H50B 119.4
C50' C51' C46' 121.8(5)
C50' C51' H51B 119.1
C46' C51' H51B 119.1

loop_
_geom_bond_atom_site_label_1
_geom_bond_atom_site_label_2
_geom_bond_distance
Hf N1 2.164(3)
Hf C45 2.222(3)
Hf C31 2.233(3)
Hf C38 2.286(3)
Hf N2 2.318(3)
N1 C1 1.384(4)
N1 C7 1.452(4)
N2 C6 1.306(4)
N2 C13 1.456(4)
C1 C2 1.364(4)
C1 C6 1.470(4)
C2 C3 1.475(5)
C2 H2A 0.9500
C3 C4 1.505(5)
C3 H3A 0.9900
C3 H3B 0.9900
C4 C5 1.497(5)
C4 H4A 0.9900
C4 H4B 0.9900
C5 C6 1.497(4)
C5 H5A 0.9900
C5 H5B 0.9900
C7 C8 1.414(5)
C7 C12 1.415(4)
C8 C9 1.383(4)
C8 C19 1.525(5)
C9 C10 1.384(5)
C9 H9A 0.9500
C10 C11 1.371(5)
C10 H10A 0.9500
C11 C12 1.402(4)
C11 H11A 0.9500
C12 C22 1.509(5)
C13 C18 1.399(5)
C13 C14 1.403(5)
C14 C15 1.398(4)
C14 C25 1.518(5)
C15 C16 1.369(5)
C15 H15A 0.9500
C16 C17 1.382(5)
C16 H16A 0.9500
C17 C18 1.404(4)
C17 H17A 0.9500
C18 C28 1.517(5)
C19 C21 1.535(6)
C19 C20 1.541(5)
C19 H19A 1.0000
C20 H20A 0.9800
C20 H20B 0.9800
C20 H20C 0.9800
C21 H21A 0.9800
C21 H21B 0.9800
C21 H21C 0.9800
C22 C24 1.525(5)
C22 C23 1.539(5)
C22 H22A 1.0000
C23 H23A 0.9800
C23 H23B 0.9800
C23 H23C 0.9800
C24 H24A 0.9800
C24 H24B 0.9800
C24 H24C 0.9800
C25 C27 1.505(6)
C25 C26 1.538(5)
C25 H25A 1.0000
C26 H26A 0.9800
C26 H26B 0.9800
C26 H26C 0.9800
C27 H27A 0.9800
C27 H27B 0.9800
C27 H27C 0.9800
C28 C29 1.530(6)
C28 C30 1.534(6)
C28 H28A 1.0000
C29 H29A 0.9800
C29 H29B 0.9800
C29 H29C 0.9800
C30 H30A 0.9800
C30 H30B 0.9800
C30 H30C 0.9800
C31 C32 1.494(5)
C31 H31A 0.9900
C31 H31B 0.9900
C32 C37 1.400(5)
C32 C33 1.404(5)
C33 C34 1.389(6)
C33 H33A 0.9500
C34 C35 1.373(7)
C34 H34A 0.9500
C35 C36 1.379(7)
C35 H35A 0.9500
C36 C37 1.393(5)
C36 H36A 0.9500
C37 H37A 0.9500
C38 C39 1.491(5)
C38 H38A 0.9900
C38 H38B 0.9900
C39 C44 1.396(5)
C39 C40 1.402(5)
C40 C41 1.381(5)
C40 H40A 0.9500
C41 C42 1.376(5)
C41 H41A 0.9500
C42 C43 1.378(5)
C42 H42A 0.9500
C43 C44 1.384(5)
C43 H43A 0.9500
C44 H44A 0.9500
C45 C46 1.489(5)
C45 H45A 0.9900
C45 H45B 0.9900
C46 C47 1.390(5)
C46 C51 1.401(5)
C47 C48 1.380(5)
C47 H47A 0.9500
C48 C49 1.387(5)
C48 H48A 0.9500
C49 C50 1.390(6)
C49 H49A 0.9500
C50 C51 1.376(5)
C50 H50A 0.9500
C51 H51A 0.9500
Hf' N1' 2.158(3)
Hf' C31' 2.225(3)
Hf' C38' 2.226(3)
Hf' C45' 2.279(4)
Hf' N2' 2.323(3)
N1' C1' 1.389(4)
N1' C7' 1.453(4)
N2' C6' 1.301(4)
N2' C13' 1.469(4)
C1' C2' 1.353(5)
C1' C6' 1.467(5)
C2' C3' 1.497(5)
C2' H2'A 0.9500
C3' C4' 1.515(6)
C3' H3'A 0.9900
C3' H3'B 0.9900
C4' C5' 1.519(5)
C4' H4'A 0.9900
C4' H4'B 0.9900
C5' C6' 1.498(5)
C5' H5'A 0.9900
C5' H5'B 0.9900
C7' C12' 1.404(5)
C7' C8' 1.416(4)
C8' C9' 1.378(5)
C8' C19' 1.530(5)
C9' C10' 1.380(5)
C9' H9'A 0.9500
C10' C11' 1.375(5)
C10' H10B 0.9500
C11' C12' 1.390(5)
C11' H11B 0.9500
C12' C22' 1.523(4)
C13' C18' 1.394(5)
C13' C14' 1.400(5)
C14' C15' 1.389(5)
C14' C25' 1.516(5)
C15' C16' 1.382(5)
C15' H15B 0.9500
C16' C17' 1.369(5)
C16' H16B 0.9500
C17' C18' 1.406(5)
C17' H17B 0.9500
C18' C28' 1.517(5)
C19' C20' 1.524(5)
C19' C21' 1.538(5)
C19' H19B 1.0000
C20' H20D 0.9800
C20' H20E 0.9800
C20' H20F 0.9800
C21' H21D 0.9800
C21' H21E 0.9800
C21' H21F 0.9800
C22' C23' 1.521(5)
C22' C24' 1.527(5)
C22' H22B 1.0000
C23' H23D 0.9800
C23' H23E 0.9800
C23' H23F 0.9800
C24' H24D 0.9800
C24' H24E 0.9800
C24' H24F 0.9800
C25' C26' 1.520(5)
C25' C27' 1.528(5)
C25' H25B 1.0000
C26' H26D 0.9800
C26' H26E 0.9800
C26' H26F 0.9800
C27' H27D 0.9800
C27' H27E 0.9800
C27' H27F 0.9800
C28' C29' 1.536(6)
C28' C30' 1.540(7)
C28' H28B 1.0000
C29' H29D 0.9800
C29' H29E 0.9800
C29' H29F 0.9800
C30' H30D 0.9800
C30' H30E 0.9800
C30' H30F 0.9800
C31' C32' 1.505(5)
C31' H31C 0.9900
C31' H31D 0.9900
C32' C33' 1.395(5)
C32' C37' 1.399(5)
C33' C34' 1.381(5)
C33' H33B 0.9500
C34' C35' 1.372(6)
C34' H34B 0.9500
C35' C36' 1.378(5)
C35' H35B 0.9500
C36' C37' 1.390(5)
C36' H36B 0.9500
C37' H37B 0.9500
C38' C39' 1.495(5)
C38' H38C 0.9900
C38' H38D 0.9900
C39' C44' 1.391(5)
C39' C40' 1.394(5)
C40' C41' 1.372(5)
C40' H40B 0.9500
C41' C42' 1.367(6)
C41' H41B 0.9500
C42' C43' 1.382(6)
C42' H42B 0.9500
C43' C44' 1.370(5)
C43' H43B 0.9500
C44' H44B 0.9500
C45' C46' 1.477(5)
C45' H45C 0.9900
C45' H45D 0.9900
C46' C51' 1.374(5)
C46' C47' 1.399(5)
C47' C48' 1.388(6)
C47' H47B 0.9500
C48' C49' 1.413(7)
C48' H48B 0.9500
C49' C50' 1.363(8)
C49' H49B 0.9500
C50' C51' 1.357(7)
C50' H50B 0.9500
C51' H51B 0.9500
